data_4102935
loop_
_publ_author_name
'Achim Bruch'
'Andrea Ambrosius'
'Roland Fr\"ohlich'
'Armido Studer'
'David B. Guthrie'
'Hanmo Zhang'
'Dennis P. Curran'

_publ_section_title
;
 Memory of Axial Chirality in Aryl Radical Phosphanylations
;
_journal_name_full 'Journal of the American Chemical Society'
_journal_page_first 11452
_journal_page_last 11454
_journal_paper_doi 10.1021/ja105070k
_journal_volume 132
_journal_year 2010
_chemical_absolute_configuration ad
_chemical_formula_sum 'C17 H18 I N O'
_chemical_formula_weight 379.22
_chemical_name_systematic
; 
 ? 
;
_space_group_IT_number 19
_symmetry_cell_setting orthorhombic
_symmetry_space_group_name_Hall 'P 2ac 2ab'
_symmetry_space_group_name_H-M 'P 21 21 21'
_atom_sites_solution_hydrogens geom
_atom_sites_solution_primary direct
_atom_sites_solution_secondary difmap
_audit_creation_method SHELXL-97
_cell_angle_alpha 90.00
_cell_angle_beta 90.00
_cell_angle_gamma 90.00
_cell_formula_units_Z 4
_cell_length_a 9.1093(3)
_cell_length_b 10.1239(3)
_cell_length_c 17.6114(5)
_cell_measurement_reflns_used 3299
_cell_measurement_temperature 223(2)
_cell_measurement_theta_max 27.88
_cell_measurement_theta_min 0.41
_cell_volume 1624.15(9)
_computing_cell_refinement 'Collect (Nonius B.V., 1998)'
_computing_data_collection 'Collect (Nonius B.V., 1998)'
_computing_data_reduction 'Denzo-SMN (Otwinowski & Minor, 1997)'
_computing_molecular_graphics 'XP (BrukerAXS, 2000)'
_computing_publication_material 'SHELXL-97 (Sheldrick, 1997)'
_computing_structure_refinement 'SHELXL-97 (Sheldrick, 1997)'
_computing_structure_solution 'SHELXS-97 (Sheldrick, 1990)'
_diffrn_ambient_temperature 223(2)
_diffrn_measured_fraction_theta_full 0.982
_diffrn_measured_fraction_theta_max 0.982
_diffrn_measurement_device_type 'Nonius KappaCCD'
_diffrn_measurement_method '\w and \f scans'
_diffrn_radiation_monochromator graphite
_diffrn_radiation_source 'rotating anode Nonius FR591'
_diffrn_radiation_type MoK\a
_diffrn_radiation_wavelength 0.71073
_diffrn_reflns_av_R_equivalents 0.031
_diffrn_reflns_av_sigmaI/netI 0.0319
_diffrn_reflns_limit_h_max 11
_diffrn_reflns_limit_h_min -11
_diffrn_reflns_limit_k_max 13
_diffrn_reflns_limit_k_min -13
_diffrn_reflns_limit_l_max 23
_diffrn_reflns_limit_l_min -23
_diffrn_reflns_number 10409
_diffrn_reflns_theta_full 28.24
_diffrn_reflns_theta_max 28.24
_diffrn_reflns_theta_min 2.31
_exptl_absorpt_coefficient_mu 1.968
_exptl_absorpt_correction_T_max 0.9080
_exptl_absorpt_correction_T_min 0.5898
_exptl_absorpt_correction_type multi-scan
_exptl_absorpt_process_details 'Denzo (Otwinowski, Borek, Majewski & Minor, 2003)'
_exptl_crystal_colour colourless
_exptl_crystal_density_diffrn 1.551
_exptl_crystal_density_method 'not measured'
_exptl_crystal_description plate
_exptl_crystal_F_000 752
_exptl_crystal_size_max 0.35
_exptl_crystal_size_mid 0.20
_exptl_crystal_size_min 0.10
_refine_diff_density_max 0.694
_refine_diff_density_min -0.989
_refine_diff_density_rms 0.073
_refine_ls_abs_structure_details 'Flack H D (1983), Acta Cryst. A39, 876-881'
_refine_ls_abs_structure_Flack -0.03(3)
_refine_ls_extinction_coef 0.0040(4)
_refine_ls_extinction_expression Fc^*^=kFc[1+0.001xFc^2^\l^3^/sin(2\q)]^-1/4^
_refine_ls_extinction_method SHELXL
_refine_ls_goodness_of_fit_ref 1.035
_refine_ls_hydrogen_treatment constr
_refine_ls_matrix_type full
_refine_ls_number_parameters 185
_refine_ls_number_reflns 3920
_refine_ls_number_restraints 0
_refine_ls_restrained_S_all 1.035
_refine_ls_R_factor_all 0.0460
_refine_ls_R_factor_gt 0.0326
_refine_ls_shift/su_max 0.002
_refine_ls_shift/su_mean 0.000
_refine_ls_structure_factor_coef Fsqd
_refine_ls_weighting_details 'calc w=1/[\s^2^(Fo^2^)+(0.0276P)^2^+1.4818P] where P=(Fo^2^+2Fc^2^)/3'
_refine_ls_weighting_scheme calc
_refine_ls_wR_factor_gt 0.0681
_refine_ls_wR_factor_ref 0.0743
_reflns_number_gt 3252
_reflns_number_total 3920
_reflns_threshold_expression >2sigma(I)
_cod_data_source_file ja105070k_si_002.cif
_cod_data_source_block stu4819
_cod_database_code 4102935

loop_
_symmetry_equiv_pos_as_xyz
'x, y, z'
'-x+1/2, -y, z+1/2'
'-x, y+1/2, -z+1/2'
'x+1/2, -y+1/2, -z'

loop_
_atom_site_label
_atom_site_type_symbol
_atom_site_fract_x
_atom_site_fract_y
_atom_site_fract_z
_atom_site_U_iso_or_equiv
_atom_site_adp_type
_atom_site_occupancy
_atom_site_symmetry_multiplicity
_atom_site_calc_flag
_atom_site_refinement_flags
N1 N 0.8983(3) 0.9443(3) 0.83683(17) 0.0343(7) Uani 1 1 d .
C1 C 0.8931(4) 1.0583(4) 0.8768(3) 0.0459(10) Uani 1 1 d .
O1 O 0.8786(4) 1.1660(3) 0.8458(2) 0.0668(9) Uani 1 1 d .
C2 C 0.9095(5) 1.0477(4) 0.9624(2) 0.0518(11) Uani 1 1 d .
H2A H 0.8721 1.1273 0.9861 0.078 Uiso 1 1 calc R
H2B H 1.0124 1.0369 0.9752 0.078 Uiso 1 1 calc R
H2C H 0.8546 0.9720 0.9806 0.078 Uiso 1 1 calc R
C4 C 0.9147(4) 0.8173(4) 0.8714(2) 0.0304(8) Uani 1 1 d .
C5 C 1.0552(4) 0.7626(4) 0.8796(2) 0.0329(8) Uani 1 1 d .
I1 I 1.24033(2) 0.87117(3) 0.846666(15) 0.04953(10) Uani 1 1 d .
C6 C 1.0751(4) 0.6383(4) 0.9097(2) 0.0389(8) Uani 1 1 d .
H6 H 1.1703 0.6036 0.9146 0.047 Uiso 1 1 calc R
C7 C 0.9552(5) 0.5644(4) 0.9328(2) 0.0420(9) Uani 1 1 d .
C8 C 0.8162(4) 0.6201(4) 0.9253(2) 0.0421(8) Uani 1 1 d .
H8 H 0.7343 0.5710 0.9415 0.051 Uiso 1 1 calc R
C9 C 0.7930(4) 0.7454(4) 0.8948(2) 0.0344(8) Uani 1 1 d .
C10 C 0.6376(4) 0.7983(4) 0.8897(2) 0.0435(10) Uani 1 1 d .
H10A H 0.6003 0.7849 0.8387 0.065 Uiso 1 1 calc R
H10B H 0.6374 0.8919 0.9014 0.065 Uiso 1 1 calc R
H10C H 0.5756 0.7518 0.9256 0.065 Uiso 1 1 calc R
C11 C 0.9748(6) 0.4266(4) 0.9644(3) 0.0633(13) Uani 1 1 d .
H11A H 0.9544 0.3623 0.9249 0.095 Uiso 1 1 calc R
H11B H 0.9076 0.4135 1.0064 0.095 Uiso 1 1 calc R
H11C H 1.0750 0.4158 0.9820 0.095 Uiso 1 1 calc R
C3 C 0.8980(4) 0.9495(4) 0.7525(2) 0.0411(9) Uani 1 1 d .
H3A H 0.9734 0.8893 0.7329 0.049 Uiso 1 1 calc R
H3B H 0.9233 1.0391 0.7360 0.049 Uiso 1 1 calc R
C12 C 0.7515(4) 0.9118(3) 0.71939(17) 0.0368(7) Uani 1 1 d .
C13 C 0.7290(5) 0.7867(4) 0.6889(2) 0.0450(9) Uani 1 1 d .
H13 H 0.8071 0.7261 0.6867 0.054 Uiso 1 1 calc R
C14 C 0.5915(5) 0.7509(5) 0.6616(3) 0.0546(11) Uani 1 1 d .
H14 H 0.5767 0.6659 0.6415 0.066 Uiso 1 1 calc R
C15 C 0.4775(5) 0.8386(5) 0.6640(3) 0.0572(12) Uani 1 1 d .
H15 H 0.3844 0.8135 0.6460 0.069 Uiso 1 1 calc R
C16 C 0.4988(5) 0.9637(5) 0.6928(3) 0.0511(11) Uani 1 1 d .
H16 H 0.4208 1.0245 0.6936 0.061 Uiso 1 1 calc R
C17 C 0.6353(4) 0.9996(4) 0.7205(2) 0.0425(9) Uani 1 1 d .
H17 H 0.6491 1.0849 0.7404 0.051 Uiso 1 1 calc R

loop_
_atom_site_aniso_label
_atom_site_aniso_U_11
_atom_site_aniso_U_22
_atom_site_aniso_U_33
_atom_site_aniso_U_23
_atom_site_aniso_U_13
_atom_site_aniso_U_12
N1 0.0323(15) 0.0366(16) 0.0341(17) 0.0033(14) -0.0025(13) -0.0014(12)
C1 0.039(2) 0.035(2) 0.063(3) -0.004(2) -0.0081(19) -0.0014(16)
O1 0.084(2) 0.0367(15) 0.080(2) 0.0075(17) -0.020(2) 0.0012(14)
C2 0.063(3) 0.044(2) 0.048(3) -0.012(2) -0.004(2) 0.002(2)
C4 0.0306(18) 0.0307(17) 0.0300(19) -0.0012(14) -0.0028(14) -0.0007(14)
C5 0.0323(18) 0.0349(18) 0.0315(19) -0.0043(16) -0.0005(15) -0.0016(14)
I1 0.02790(12) 0.05761(16) 0.06308(17) 0.00377(13) 0.00164(12) -0.00533(12)
C6 0.0438(19) 0.038(2) 0.0347(19) -0.0033(18) -0.0021(14) 0.0065(17)
C7 0.063(3) 0.0300(19) 0.033(2) -0.0003(16) -0.0035(18) -0.0029(17)
C8 0.047(2) 0.045(2) 0.0337(19) 0.0022(19) 0.0010(14) -0.0163(19)
C9 0.0344(19) 0.0399(19) 0.0287(18) -0.0024(15) -0.0005(13) -0.0050(14)
C10 0.033(2) 0.055(3) 0.042(2) -0.001(2) 0.0048(17) -0.0042(17)
C11 0.097(4) 0.035(2) 0.058(3) 0.006(2) -0.005(3) -0.005(2)
C3 0.036(2) 0.050(2) 0.037(2) 0.0059(19) -0.0010(16) -0.0038(17)
C12 0.0357(17) 0.0470(18) 0.0276(15) 0.0075(13) -0.0044(17) -0.0032(17)
C13 0.050(2) 0.049(2) 0.0356(19) 0.0019(16) 0.0035(19) 0.003(2)
C14 0.063(3) 0.054(2) 0.046(3) -0.010(2) -0.006(2) -0.015(2)
C15 0.046(2) 0.079(3) 0.046(3) 0.005(2) -0.0099(19) -0.014(2)
C16 0.037(2) 0.066(3) 0.050(3) 0.018(2) -0.0043(18) 0.006(2)
C17 0.044(2) 0.036(2) 0.048(3) 0.0093(18) -0.0025(18) -0.0014(16)

loop_
_atom_type_symbol
_atom_type_description
_atom_type_scat_dispersion_real
_atom_type_scat_dispersion_imag
_atom_type_scat_source
C C 0.0033 0.0016 'International Tables Vol C Tables 4.2.6.8 and 6.1.1.4'
H H 0.0000 0.0000 'International Tables Vol C Tables 4.2.6.8 and 6.1.1.4'
N N 0.0061 0.0033 'International Tables Vol C Tables 4.2.6.8 and 6.1.1.4'
O O 0.0106 0.0060 'International Tables Vol C Tables 4.2.6.8 and 6.1.1.4'
I I -0.4742 1.8119 'International Tables Vol C Tables 4.2.6.8 and 6.1.1.4'

loop_
_geom_angle_atom_site_label_1
_geom_angle_atom_site_label_2
_geom_angle_atom_site_label_3
_geom_angle
C1 N1 C4 123.3(3)
C1 N1 C3 119.4(3)
C4 N1 C3 117.2(3)
O1 C1 N1 122.0(4)
O1 C1 C2 121.1(4)
N1 C1 C2 116.9(4)
C9 C4 C5 119.4(3)
C9 C4 N1 120.9(3)
C5 C4 N1 119.7(3)
C6 C5 C4 121.4(3)
C6 C5 I1 118.7(3)
C4 C5 I1 119.9(3)
C5 C6 C7 120.2(3)
C6 C7 C8 118.1(3)
C6 C7 C11 120.9(4)
C8 C7 C11 121.0(4)
C7 C8 C9 122.9(3)
C4 C9 C8 118.1(3)
C4 C9 C10 122.9(3)
C8 C9 C10 119.1(3)
N1 C3 C12 112.3(3)
C17 C12 C13 118.6(4)
C17 C12 C3 120.7(3)
C13 C12 C3 120.7(4)
C14 C13 C12 120.2(4)
C15 C14 C13 120.3(4)
C14 C15 C16 120.1(4)
C15 C16 C17 119.8(4)
C12 C17 C16 120.9(4)

loop_
_geom_bond_atom_site_label_1
_geom_bond_atom_site_label_2
_geom_bond_distance
N1 C1 1.353(5)
N1 C4 1.430(5)
N1 C3 1.486(5)
C1 O1 1.227(5)
C1 C2 1.518(6)
C4 C9 1.389(5)
C4 C5 1.402(5)
C5 C6 1.377(5)
C5 I1 2.095(4)
C6 C7 1.385(5)
C7 C8 1.393(6)
C7 C11 1.512(6)
C8 C9 1.394(6)
C9 C10 1.516(5)
C3 C12 1.505(5)
C12 C17 1.383(5)
C12 C13 1.391(5)
C13 C14 1.390(6)
C14 C15 1.367(6)
C15 C16 1.378(6)
C16 C17 1.384(6)

loop_
_geom_torsion_atom_site_label_1
_geom_torsion_atom_site_label_2
_geom_torsion_atom_site_label_3
_geom_torsion_atom_site_label_4
_geom_torsion
C4 N1 C1 O1 -179.8(4)
C3 N1 C1 O1 4.8(6)
C4 N1 C1 C2 1.5(6)
C3 N1 C1 C2 -173.9(3)
C1 N1 C4 C9 88.6(5)
C3 N1 C4 C9 -95.9(4)
C1 N1 C4 C5 -93.5(4)
C3 N1 C4 C5 82.0(4)
C9 C4 C5 C6 0.7(6)
N1 C4 C5 C6 -177.3(3)
C9 C4 C5 I1 -178.8(3)
N1 C4 C5 I1 3.3(5)
C4 C5 C6 C7 -0.1(5)
I1 C5 C6 C7 179.4(3)
C5 C6 C7 C8 -0.7(5)
C5 C6 C7 C11 178.7(4)
C6 C7 C8 C9 0.9(6)
C11 C7 C8 C9 -178.5(4)
C5 C4 C9 C8 -0.5(5)
N1 C4 C9 C8 177.4(3)
C5 C4 C9 C10 178.6(4)
N1 C4 C9 C10 -3.5(5)
C7 C8 C9 C4 -0.3(5)
C7 C8 C9 C10 -179.4(4)
C1 N1 C3 C12 -104.4(4)
C4 N1 C3 C12 79.9(4)
N1 C3 C12 C17 76.6(5)
N1 C3 C12 C13 -101.6(4)
C17 C12 C13 C14 -1.2(5)
C3 C12 C13 C14 177.1(4)
C12 C13 C14 C15 0.5(6)
C13 C14 C15 C16 0.7(7)
C14 C15 C16 C17 -1.1(7)
C13 C12 C17 C16 0.8(6)
C3 C12 C17 C16 -177.5(4)
C15 C16 C17 C12 0.4(7)

loop_
_cod_related_entry_id
_cod_related_entry_database
_cod_related_entry_code
1 ChemSpider 30660132
